data_4313155
loop_
_publ_author_name
'Ma, Hong-Wei'
'Guo, Guo-Cong'
'Wang, Ming-Sheng'
'Zhou, Guo-Wei'
'Lin, Shan-Hou'
'Dong, Zhen-Chao'
'Huang, Jin-Shun'

_publ_section_title
;
 K2MM'3Se6 (M = Cu, Ag; M' = Ga, In), A New Series of Metal Chalcogenides
 with Chain-Sublayer-Chain
 Slabs:\\infty1[M'Se4]-\\infty2[(MSe4)(M'Se4)]-\\infty1[M'Se4]
;
_journal_coden_ASTM INOCAJ
_journal_issue 4
_journal_name_full 'Inorganic Chemistry'
_journal_page_first 1366
_journal_page_last 1370
_journal_paper_doi 10.1021/ic025936i
_journal_volume 42
_journal_year 2003
_chemical_formula_sum 'Cu In3 K2 Se6'
_chemical_formula_weight 959.96
_space_group_IT_number 15
_symmetry_cell_setting monoclinic
_symmetry_space_group_name_Hall '-C 2yc'
_symmetry_space_group_name_H-M 'C 1 2/c 1'
_atom_sites_solution_hydrogens geom
_atom_sites_solution_primary direct
_atom_sites_solution_secondary difmap
_audit_creation_method SHELXL-97
_cell_angle_alpha 90.00
_cell_angle_beta 97.68(3)
_cell_angle_gamma 90.00
_cell_formula_units_Z 8
_cell_length_a 11.445(2)
_cell_length_b 11.495(2)
_cell_length_c 21.263(4)
_cell_measurement_temperature 293(2)
_cell_volume 2772.3(9)
_computing_data_reduction 'Bruker SHELXTL'
_computing_molecular_graphics 'Bruker SHELXTL'
_computing_publication_material 'Bruker SHELXTL'
_computing_structure_refinement 'SHELXL-97 (Sheldrick, 1997)'
_computing_structure_solution 'SHELXS-97 (Sheldrick, 1990)'
_diffrn_ambient_temperature 293(2)
_diffrn_measured_fraction_theta_full 0.988
_diffrn_measured_fraction_theta_max 0.988
_diffrn_measurement_device_type 'Enraf-Nonius CAD4'
_diffrn_measurement_method '\w scans'
_diffrn_radiation_monochromator graphite
_diffrn_radiation_source 'fine-focus sealed tube'
_diffrn_radiation_type MoK\a
_diffrn_radiation_wavelength 0.71073
_diffrn_reflns_av_R_equivalents 0.1201
_diffrn_reflns_av_sigmaI/netI 0.0628
_diffrn_reflns_limit_h_max 15
_diffrn_reflns_limit_h_min -16
_diffrn_reflns_limit_k_max 16
_diffrn_reflns_limit_k_min 0
_diffrn_reflns_limit_l_max 29
_diffrn_reflns_limit_l_min 0
_diffrn_reflns_number 4095
_diffrn_reflns_theta_full 30.00
_diffrn_reflns_theta_max 30.00
_diffrn_reflns_theta_min 2.52
_exptl_absorpt_coefficient_mu 22.749
_exptl_absorpt_correction_T_max 0.999
_exptl_absorpt_correction_T_min 0.471
_exptl_absorpt_correction_type Psi
_exptl_crystal_colour 'dark red'
_exptl_crystal_density_diffrn 4.600
_exptl_crystal_density_method 'not measured'
_exptl_crystal_description plate
_exptl_crystal_F_000 3344
_exptl_crystal_size_max 0.60
_exptl_crystal_size_mid 0.60
_exptl_crystal_size_min 0.30
_refine_diff_density_max 3.728
_refine_diff_density_min -2.547
_refine_diff_density_rms 0.551
_refine_ls_extinction_method none
_refine_ls_goodness_of_fit_ref 1.001
_refine_ls_hydrogen_treatment mixed
_refine_ls_matrix_type full
_refine_ls_number_parameters 110
_refine_ls_number_reflns 3994
_refine_ls_number_restraints 0
_refine_ls_restrained_S_all 1.001
_refine_ls_R_factor_all 0.1070
_refine_ls_R_factor_gt 0.0676
_refine_ls_shift/su_max 0.002
_refine_ls_shift/su_mean 0.000
_refine_ls_structure_factor_coef Fsqd
_refine_ls_weighting_details 'calc w=1/[\s^2^(Fo^2^)+(0.0950P)^2^+0.0000P] where P=(Fo^2^+2Fc^2^)/3'
_refine_ls_weighting_scheme calc
_refine_ls_wR_factor_gt 0.1652
_refine_ls_wR_factor_ref 0.1822
_reflns_number_gt 2724
_reflns_number_total 3994
_reflns_threshold_expression >2sigma(I)
_cod_data_source_file ic025936i_s1.cif
_cod_data_source_block 001
_cod_depositor_comments
;
 Updated bibliographic information.

 Antanas Vaitkus,
 2020-10-02

The following automatic conversions were performed:

'_symmetry_cell_setting' value 'Monoclinic' changed to 'monoclinic'
according to the built-in table from CIF Core dictionary named
'cif_core.dic' version 2.4.1 from 2010-06-29.

Automatic conversion script
Id: cif_fix_values 1646 2011-03-28 12:23:43Z adriana 
;
_cod_original_cell_volume 2772.2(10)
_cod_database_code 4313155

loop_
_symmetry_equiv_pos_as_xyz
'x, y, z'
'-x, y, -z+1/2'
'x+1/2, y+1/2, z'
'-x+1/2, y+1/2, -z+1/2'
'-x, -y, -z'
'x, -y, z-1/2'
'-x+1/2, -y+1/2, -z'
'x+1/2, -y+1/2, z-1/2'

loop_
_atom_site_label
_atom_site_type_symbol
_atom_site_fract_x
_atom_site_fract_y
_atom_site_fract_z
_atom_site_U_iso_or_equiv
_atom_site_adp_type
_atom_site_occupancy
_atom_site_symmetry_multiplicity
_atom_site_calc_flag
_atom_site_refinement_flags
_atom_site_disorder_assembly
_atom_site_disorder_group
In1 In 0.0000 0.06353(4) 0.7500 0.01090(10) Uani 1 2 d S . .
In2 In 0.5000 0.06102(4) 0.7500 0.01148(10) Uani 1 2 d S . .
In3 In 0.53417(3) -0.18764(3) 0.885094(15) 0.01152(7) Uani 1 1 d . . .
In4 In 0.21643(3) 0.06293(3) 0.614721(15) 0.01098(7) Uani 1 1 d . . .
Cu1 Cu 0.25123(6) -0.18741(6) 0.74996(3) 0.01845(15) Uani 1 1 d . . .
Se1 Se 0.36296(4) 0.20106(4) 0.67919(2) 0.01146(10) Uani 1 1 d . . .
Se2 Se 0.65676(4) -0.31780(4) 0.82044(2) 0.01226(10) Uani 1 1 d . . .
Se3 Se 0.07559(6) 0.19096(6) 0.54039(3) 0.03884(16) Uani 1 1 d . . .
Se4 Se 0.37894(4) -0.05804(4) 0.82051(2) 0.01257(11) Uani 1 1 d . . .
Se5 Se 0.31882(6) -0.06645(6) 0.54006(3) 0.03836(15) Uani 1 1 d . . .
Se6 Se 0.10192(4) -0.07568(4) 0.67925(2) 0.01114(10) Uani 1 1 d . . .
K1 K -0.16322(12) -0.05944(13) 0.58256(6) 0.0344(3) Uani 1 1 d . . .
K2 K 0.07910(13) -0.31562(13) 0.58258(6) 0.0362(3) Uani 1 1 d . . .

loop_
_atom_site_aniso_label
_atom_site_aniso_U_11
_atom_site_aniso_U_22
_atom_site_aniso_U_33
_atom_site_aniso_U_23
_atom_site_aniso_U_13
_atom_site_aniso_U_12
In1 0.00730(18) 0.00882(17) 0.01664(19) 0.000 0.00188(16) 0.000
In2 0.00690(18) 0.00955(18) 0.01762(19) 0.000 0.00025(16) 0.000
In3 0.00773(13) 0.00903(12) 0.01764(14) -0.00100(12) 0.00115(12) -0.00397(11)
In4 0.00653(13) 0.01031(13) 0.01597(13) 0.00097(12) 0.00107(11) 0.00346(11)
Cu1 0.0161(3) 0.0195(3) 0.0196(3) 0.0017(2) 0.0021(2) -0.0001(2)
Se1 0.00762(18) 0.00857(18) 0.01779(19) 0.00085(17) 0.00023(16) 0.00202(16)
Se2 0.00743(19) 0.01073(18) 0.0185(2) -0.00083(18) 0.00110(17) -0.00162(16)
Se3 0.0480(3) 0.0525(3) 0.0152(2) 0.0019(2) 0.0013(2) 0.0470(2)
Se4 0.00751(19) 0.01124(18) 0.0191(2) 0.00103(18) 0.00210(17) -0.00153(17)
Se5 0.0487(3) 0.0517(3) 0.0137(2) 0.0021(2) 0.0006(2) 0.0458(2)
Se6 0.00723(18) 0.00922(18) 0.01725(19) -0.00048(17) 0.00267(16) 0.00100(16)
K1 0.0382(7) 0.0423(7) 0.0210(5) -0.0016(5) -0.0018(5) 0.0250(6)
K2 0.0403(7) 0.0472(7) 0.0218(5) 0.0046(6) 0.0068(5) 0.0275(6)

loop_
_atom_type_symbol
_atom_type_description
_atom_type_scat_dispersion_real
_atom_type_scat_dispersion_imag
_atom_type_scat_source
K K 0.2009 0.2494 'International Tables Vol C Tables 4.2.6.8 and 6.1.1.4'
Cu Cu 0.3201 1.2651 'International Tables Vol C Tables 4.2.6.8 and 6.1.1.4'
Se Se -0.0929 2.2259 'International Tables Vol C Tables 4.2.6.8 and 6.1.1.4'
In In -0.7276 1.3100 'International Tables Vol C Tables 4.2.6.8 and 6.1.1.4'

loop_
_geom_angle_atom_site_label_1
_geom_angle_atom_site_label_2
_geom_angle_atom_site_label_3
_geom_angle
_geom_angle_site_symmetry_1
_geom_angle_site_symmetry_3
_geom_angle_publ_flag
Se2 In1 Se2 115.89(3) 3_455 4_556 ?
Se2 In1 Se6 108.92(2) 3_455 2_556 ?
Se2 In1 Se6 109.53(2) 4_556 2_556 ?
Se2 In1 Se6 109.53(2) 3_455 . ?
Se2 In1 Se6 108.92(2) 4_556 . ?
Se6 In1 Se6 103.31(3) 2_556 . ?
Se2 In1 K1 154.44(3) 3_455 . ?
Se2 In1 K1 57.90(3) 4_556 . ?
Se6 In1 K1 96.02(3) 2_556 . ?
Se6 In1 K1 57.45(3) . . ?
Se2 In1 K1 57.90(3) 3_455 2_556 ?
Se2 In1 K1 154.44(3) 4_556 2_556 ?
Se6 In1 K1 57.45(3) 2_556 2_556 ?
Se6 In1 K1 96.02(3) . 2_556 ?
K1 In1 K1 139.13(5) . 2_556 ?
Se4 In2 Se4 115.60(3) 2_656 . ?
Se4 In2 Se1 109.82(2) 2_656 2_656 ?
Se4 In2 Se1 108.93(2) . 2_656 ?
Se4 In2 Se1 108.93(2) 2_656 . ?
Se4 In2 Se1 109.82(2) . . ?
Se1 In2 Se1 103.00(3) 2_656 . ?
Se4 In2 K2 154.44(3) 2_656 4_556 ?
Se4 In2 K2 58.09(3) . 4_556 ?
Se1 In2 K2 57.25(3) 2_656 4_556 ?
Se1 In2 K2 96.00(3) . 4_556 ?
Se4 In2 K2 58.09(3) 2_656 3 ?
Se4 In2 K2 154.44(3) . 3 ?
Se1 In2 K2 96.00(3) 2_656 3 ?
Se1 In2 K2 57.25(3) . 3 ?
K2 In2 K2 138.96(5) 4_556 3 ?
Se3 In3 Se5 104.30(3) 4_546 2_656 ?
Se3 In3 Se4 106.55(3) 4_546 . ?
Se5 In3 Se4 111.45(3) 2_656 . ?
Se3 In3 Se2 111.18(3) 4_546 . ?
Se5 In3 Se2 106.74(3) 2_656 . ?
Se4 In3 Se2 116.04(2) . . ?
Se3 In3 K2 52.11(3) 4_546 8_546 ?
Se5 In3 K2 52.21(3) 2_656 8_546 ?
Se4 In3 K2 121.14(3) . 8_546 ?
Se2 In3 K2 122.81(3) . 8_546 ?
Se3 In4 Se1 106.61(3) . . ?
Se3 In4 Se5 104.62(3) . . ?
Se1 In4 Se5 111.61(3) . . ?
Se3 In4 Se6 111.16(3) . . ?
Se1 In4 Se6 116.17(2) . . ?
Se5 In4 Se6 106.13(3) . . ?
Se3 In4 K1 52.31(3) . 5_556 ?
Se1 In4 K1 122.79(3) . 5_556 ?
Se5 In4 K1 52.30(3) . 5_556 ?
Se6 In4 K1 121.04(3) . 5_556 ?
Se4 Cu1 Se2 118.32(3) . 2_656 ?
Se4 Cu1 Se6 111.30(4) . . ?
Se2 Cu1 Se6 105.30(3) 2_656 . ?
Se4 Cu1 Se1 105.16(3) . 4_546 ?
Se2 Cu1 Se1 111.04(4) 2_656 4_546 ?
Se6 Cu1 Se1 105.06(3) . 4_546 ?
Cu1 Se1 In4 106.52(3) 4_556 . ?
Cu1 Se1 In2 107.22(3) 4_556 . ?
In4 Se1 In2 103.17(3) . . ?
Cu1 Se1 K1 86.44(3) 4_556 3 ?
In4 Se1 K1 100.26(3) . 3 ?
In2 Se1 K1 147.93(3) . 3 ?
Cu1 Se1 K2 151.03(4) 4_556 3 ?
In4 Se1 K2 96.76(3) . 3 ?
In2 Se1 K2 83.33(3) . 3 ?
K1 Se1 K2 72.39(4) 3 3 ?
Cu1 Se2 In1 106.97(3) 2_656 3_545 ?
Cu1 Se2 In3 106.27(3) 2_656 . ?
In1 Se2 In3 103.42(2) 3_545 . ?
Cu1 Se2 K2 86.93(3) 2_656 2_656 ?
In1 Se2 K2 147.81(3) 3_545 2_656 ?
In3 Se2 K2 100.06(3) . 2_656 ?
Cu1 Se2 K1 151.51(3) 2_656 4_546 ?
In1 Se2 K1 83.04(3) 3_545 4_546 ?
In3 Se2 K1 96.80(3) . 4_546 ?
K2 Se2 K1 72.52(4) 2_656 4_546 ?
In3 Se3 In4 104.54(3) 4_556 . ?
In3 Se3 K2 89.89(3) 4_556 5_556 ?
In4 Se3 K2 165.52(4) . 5_556 ?
In3 Se3 K1 165.47(3) 4_556 5_556 ?
In4 Se3 K1 89.59(3) . 5_556 ?
K2 Se3 K1 75.94(4) 5_556 5_556 ?
Cu1 Se4 In2 106.86(3) . . ?
Cu1 Se4 In3 106.76(3) . . ?
In2 Se4 In3 103.44(2) . . ?
Cu1 Se4 K1 86.93(3) . 2_556 ?
In2 Se4 K1 147.49(3) . 2_556 ?
In3 Se4 K1 100.27(3) . 2_556 ?
Cu1 Se4 K2 151.23(3) . 4_556 ?
In2 Se4 K2 82.86(3) . 4_556 ?
In3 Se4 K2 96.75(3) . 4_556 ?
K1 Se4 K2 72.48(4) 2_556 4_556 ?
In3 Se5 In4 104.26(3) 2_656 . ?
In3 Se5 K2 89.72(3) 2_656 7_546 ?
In4 Se5 K2 165.48(3) . 7_546 ?
In3 Se5 K1 166.09(4) 2_656 5_556 ?
In4 Se5 K1 89.52(3) . 5_556 ?
K2 Se5 K1 76.41(4) 7_546 5_556 ?
Cu1 Se6 In4 106.58(3) . . ?
Cu1 Se6 In1 107.25(3) . . ?
In4 Se6 In1 103.24(3) . . ?
Cu1 Se6 K2 86.45(4) . . ?
In4 Se6 K2 100.48(3) . . ?
In1 Se6 K2 147.62(3) . . ?
Cu1 Se6 K1 150.86(4) . . ?
In4 Se6 K1 96.86(3) . . ?
In1 Se6 K1 83.29(3) . . ?
K2 Se6 K1 72.21(4) . . ?
Se5 K1 Se3 76.27(3) 5_556 5_556 ?
Se5 K1 Se4 96.75(4) 5_556 2_556 ?
Se3 K1 Se4 143.32(5) 5_556 2_556 ?
Se5 K1 Se1 145.47(5) 5_556 3_445 ?
Se3 K1 Se1 95.50(4) 5_556 3_445 ?
Se4 K1 Se1 69.80(3) 2_556 3_445 ?
Se5 K1 Se6 147.09(5) 5_556 . ?
Se3 K1 Se6 96.42(4) 5_556 . ?
Se4 K1 Se6 106.89(4) 2_556 . ?
Se1 K1 Se6 66.28(3) 3_445 . ?
Se5 K1 Se2 94.91(4) 5_556 4_556 ?
Se3 K1 Se2 149.24(5) 5_556 4_556 ?
Se4 K1 Se2 66.18(3) 2_556 4_556 ?
Se1 K1 Se2 107.16(4) 3_445 4_556 ?
Se6 K1 Se2 74.91(3) . 4_556 ?
Se5 K1 K2 128.23(5) 5_556 . ?
Se3 K1 K2 51.96(3) 5_556 . ?
Se4 K1 K2 123.60(5) 2_556 . ?
Se1 K1 K2 53.82(3) 3_445 . ?
Se6 K1 K2 53.82(3) . . ?
Se2 K1 K2 128.70(4) 4_556 . ?
Se5 K1 In1 132.91(5) 5_556 . ?
Se3 K1 In1 134.86(4) 5_556 . ?
Se4 K1 In1 75.75(3) 2_556 . ?
Se1 K1 In1 76.11(3) 3_445 . ?
Se6 K1 In1 39.26(2) . . ?
Se2 K1 In1 39.065(17) 4_556 . ?
K2 K1 In1 91.05(4) . . ?
Se5 K1 K2 51.78(3) 5_556 3_455 ?
Se3 K1 K2 127.91(4) 5_556 3_455 ?
Se4 K1 K2 54.21(3) 2_556 3_455 ?
Se1 K1 K2 123.99(5) 3_445 3_455 ?
Se6 K1 K2 128.30(4) . 3_455 ?
Se2 K1 K2 53.40(3) 4_556 3_455 ?
K2 K1 K2 176.82(6) . 3_455 ?
In1 K1 K2 90.50(4) . 3_455 ?
Se5 K1 In4 38.17(2) 5_556 5_556 ?
Se3 K1 In4 38.10(2) 5_556 5_556 ?
Se4 K1 In4 125.99(4) 2_556 5_556 ?
Se1 K1 In4 125.94(4) 3_445 5_556 ?
Se6 K1 In4 127.00(5) . 5_556 ?
Se2 K1 In4 126.78(4) 4_556 5_556 ?
K2 K1 In4 90.06(4) . 5_556 ?
In1 K1 In4 151.51(4) . 5_556 ?
K2 K1 In4 89.90(4) 3_455 5_556 ?
Se3 K2 Se5 76.08(3) 5_556 7_546 ?
Se3 K2 Se2 145.21(5) 5_556 2_656 ?
Se5 K2 Se2 95.50(4) 7_546 2_656 ?
Se3 K2 Se1 95.59(4) 5_556 3_445 ?
Se5 K2 Se1 149.32(5) 7_546 3_445 ?
Se2 K2 Se1 106.83(4) 2_656 3_445 ?
Se3 K2 Se6 96.67(4) 5_556 . ?
Se5 K2 Se6 143.15(5) 7_546 . ?
Se2 K2 Se6 69.79(3) 2_656 . ?
Se1 K2 Se6 66.34(3) 3_445 . ?
Se3 K2 Se4 147.40(5) 5_556 4_546 ?
Se5 K2 Se4 96.00(4) 7_546 4_546 ?
Se2 K2 Se4 66.07(3) 2_656 4_546 ?
Se1 K2 Se4 75.04(3) 3_445 4_546 ?
Se6 K2 Se4 107.30(4) . 4_546 ?
Se3 K2 K1 52.10(3) 5_556 . ?
Se5 K2 K1 128.04(4) 7_546 . ?
Se2 K2 K1 123.75(5) 2_656 . ?
Se1 K2 K1 53.79(3) 3_445 . ?
Se6 K2 K1 53.97(3) . . ?
Se4 K2 K1 128.81(5) 4_546 . ?
Se3 K2 In2 133.89(5) 5_556 3_445 ?
Se5 K2 In2 134.28(5) 7_546 3_445 ?
Se2 K2 In2 75.57(3) 2_656 3_445 ?
Se1 K2 In2 39.42(2) 3_445 3_445 ?
Se6 K2 In2 76.26(3) . 3_445 ?
Se4 K2 In2 39.044(19) 4_546 3_445 ?
K1 K2 In2 91.22(4) . 3_445 ?
Se3 K2 K1 127.89(5) 5_556 3_545 ?
Se5 K2 K1 51.81(3) 7_546 3_545 ?
Se2 K2 K1 54.08(3) 2_656 3_545 ?
Se1 K2 K1 128.33(5) 3_445 3_545 ?
Se6 K2 K1 123.85(5) . 3_545 ?
Se4 K2 K1 53.31(3) 4_546 3_545 ?
K1 K2 K1 176.82(6) . 3_545 ?
In2 K2 K1 90.35(4) 3_445 3_545 ?
Se3 K2 In3 38.01(2) 5_556 8_445 ?
Se5 K2 In3 38.08(2) 7_546 8_445 ?
Se2 K2 In3 126.00(5) 2_656 8_445 ?
Se1 K2 In3 127.07(4) 3_445 8_445 ?
Se6 K2 In3 125.93(4) . 8_445 ?
Se4 K2 In3 126.63(4) 4_546 8_445 ?
K1 K2 In3 90.06(4) . 8_445 ?
In2 K2 In3 151.52(4) 3_445 8_445 ?
K1 K2 In3 89.88(4) 3_545 8_445 ?

loop_
_geom_bond_atom_site_label_1
_geom_bond_atom_site_label_2
_geom_bond_distance
_geom_bond_site_symmetry_2
_geom_bond_publ_flag
In1 Se2 2.5700(8) 3_455 ?
In1 Se2 2.5700(8) 4_556 ?
In1 Se6 2.5794(7) 2_556 ?
In1 Se6 2.5794(7) . ?
In1 K1 4.0480(17) . ?
In1 K1 4.0480(17) 2_556 ?
In2 Se4 2.5680(8) 2_656 ?
In2 Se4 2.5681(8) . ?
In2 Se1 2.5859(8) 2_656 ?
In2 Se1 2.5859(8) . ?
In2 K2 4.0452(16) 4_556 ?
In2 K2 4.0452(16) 3 ?
In3 Se3 2.5627(9) 4_546 ?
In3 Se5 2.5668(9) 2_656 ?
In3 Se4 2.5709(8) . ?
In3 Se2 2.5713(8) . ?
In3 K2 4.1618(16) 8_546 ?
In4 Se3 2.5654(9) . ?
In4 Se1 2.5688(8) . ?
In4 Se5 2.5695(9) . ?
In4 Se6 2.5727(8) . ?
In4 K1 4.1575(16) 5_556 ?
Cu1 Se4 2.4520(10) . ?
Cu1 Se2 2.4530(10) 2_656 ?
Cu1 Se6 2.4787(10) . ?
Cu1 Se1 2.4792(10) 4_546 ?
Se1 Cu1 2.4792(10) 4_556 ?
Se1 K1 3.4243(16) 3 ?
Se1 K2 3.4255(18) 3 ?
Se2 Cu1 2.4530(10) 2_656 ?
Se2 In1 2.5700(8) 3_545 ?
Se2 K2 3.4245(18) 2_656 ?
Se2 K1 3.4544(16) 4_546 ?
Se3 In3 2.5627(9) 4_556 ?
Se3 K2 3.2844(17) 5_556 ?
Se3 K1 3.2903(16) 5_556 ?
Se4 K1 3.4211(18) 2_556 ?
Se4 K2 3.4609(16) 4_556 ?
Se5 In3 2.5668(9) 2_656 ?
Se5 K2 3.2887(17) 7_546 ?
Se5 K1 3.2898(16) 5_556 ?
Se6 K2 3.4287(16) . ?
Se6 K1 3.4356(17) . ?
K1 Se5 3.2898(16) 5_556 ?
K1 Se3 3.2903(16) 5_556 ?
K1 Se4 3.4211(18) 2_556 ?
K1 Se1 3.4243(16) 3_445 ?
K1 Se2 3.4544(16) 4_556 ?
K1 K2 4.045(2) . ?
K1 K2 4.069(2) 3_455 ?
K1 In4 4.1575(16) 5_556 ?
K2 Se3 3.2844(17) 5_556 ?
K2 Se5 3.2887(17) 7_546 ?
K2 Se2 3.4245(18) 2_656 ?
K2 Se1 3.4255(18) 3_445 ?
K2 Se4 3.4609(16) 4_546 ?
K2 In2 4.0452(16) 3_445 ?
K2 K1 4.069(2) 3_545 ?
K2 In3 4.1618(16) 8_445 ?
